data_4124160
loop_
_publ_author_name
'Zhao, Da'
'Zhang, Jiji'
'Xie, Zuowei'

_publ_section_title
;
 Dearomative [2 + 2] Cycloaddition and Formal C-H Insertion Reaction of
 o-Carboryne with Indoles: Synthesis of Carborane-Functionalized
 Heterocycles.
;
_journal_issue 29
_journal_name_full 'Journal of the American Chemical Society'
_journal_page_first 9423
_journal_page_last 9428
_journal_paper_doi 10.1021/jacs.5b05426
_journal_volume 137
_journal_year 2015
_chemical_formula_sum 'C16 H20 B10 F N'
_chemical_formula_weight 353.43
_chemical_name_systematic
; 
 ? 
;
_space_group_IT_number 2
_symmetry_cell_setting triclinic
_symmetry_space_group_name_Hall '-P 1'
_symmetry_space_group_name_H-M 'P -1'
_atom_sites_solution_hydrogens geom
_atom_sites_solution_primary direct
_atom_sites_solution_secondary difmap
_audit_creation_method SHELXL-97
_cell_angle_alpha 81.460(2)
_cell_angle_beta 75.361(2)
_cell_angle_gamma 73.663(2)
_cell_formula_units_Z 2
_cell_length_a 8.1830(7)
_cell_length_b 10.8698(9)
_cell_length_c 11.3610(9)
_cell_measurement_reflns_used 60
_cell_measurement_temperature 296(2)
_cell_measurement_theta_max 15
_cell_measurement_theta_min 15
_cell_volume 934.99(13)
_computing_cell_refinement 'BRUKER KAPPA APEXII DUO DIFFRACTOMETER'
_computing_data_collection 'BRUKER KAPPA APEXII DUO DIFFRACTOMETER'
_computing_data_reduction 'BRUKER KAPPA APEXII DUO DIFFRACTOMETER'
_computing_molecular_graphics 'SIEMENS SHELXTL'
_computing_publication_material 'SIEMENS SHELXTL'
_computing_structure_refinement 'SHELXL-97 (Sheldrick, 2008)'
_computing_structure_solution 'SHELXS-97 (Sheldrick, 2008)'
_diffrn_ambient_temperature 296(2)
_diffrn_measured_fraction_theta_full 0.990
_diffrn_measured_fraction_theta_max 0.990
_diffrn_measurement_device_type 'BRUKER KAPPA APEXII DUO DIFFRACTOMETER'
_diffrn_measurement_method 'PHI & OMEGA SCAN'
_diffrn_radiation_monochromator graphite
_diffrn_radiation_source 'fine-focus sealed tube'
_diffrn_radiation_type MoK\a
_diffrn_radiation_wavelength 0.71073
_diffrn_reflns_av_R_equivalents 0.0255
_diffrn_reflns_av_sigmaI/netI 0.0239
_diffrn_reflns_limit_h_max 9
_diffrn_reflns_limit_h_min -9
_diffrn_reflns_limit_k_max 13
_diffrn_reflns_limit_k_min -12
_diffrn_reflns_limit_l_max 13
_diffrn_reflns_limit_l_min -13
_diffrn_reflns_number 13312
_diffrn_reflns_theta_full 25.25
_diffrn_reflns_theta_max 25.25
_diffrn_reflns_theta_min 1.86
_exptl_absorpt_coefficient_mu 0.071
_exptl_absorpt_correction_T_max 0.7456
_exptl_absorpt_correction_T_min 0.6985
_exptl_absorpt_correction_type multi-scan
_exptl_crystal_colour colourless
_exptl_crystal_density_diffrn 1.255
_exptl_crystal_density_method 'not measured'
_exptl_crystal_description block
_exptl_crystal_F_000 364
_exptl_crystal_size_max 0.40
_exptl_crystal_size_mid 0.30
_exptl_crystal_size_min 0.20
_refine_diff_density_max 0.223
_refine_diff_density_min -0.202
_refine_diff_density_rms 0.037
_refine_ls_extinction_method none
_refine_ls_goodness_of_fit_ref 1.024
_refine_ls_hydrogen_treatment riding
_refine_ls_matrix_type full
_refine_ls_number_parameters 253
_refine_ls_number_reflns 3354
_refine_ls_number_restraints 0
_refine_ls_restrained_S_all 1.024
_refine_ls_R_factor_all 0.0620
_refine_ls_R_factor_gt 0.0464
_refine_ls_shift/su_max 0.001
_refine_ls_shift/su_mean 0.000
_refine_ls_structure_factor_coef Fsqd
_refine_ls_weighting_details 'calc w=1/[\s^2^(Fo^2^)+(0.0696P)^2^+0.2431P] where P=(Fo^2^+2Fc^2^)/3'
_refine_ls_weighting_scheme calc
_refine_ls_wR_factor_gt 0.1233
_refine_ls_wR_factor_ref 0.1334
_reflns_number_gt 2582
_reflns_number_total 3354
_reflns_threshold_expression >2sigma(I)
_cod_data_source_file ja5b05426_si_001.cif
_cod_data_source_block 4j
_cod_depositor_comments
;
The following automatic conversions were performed:

'_symmetry_cell_setting' value 'Triclinic' changed to 'triclinic'
according to
/usr/data/users/saulius/crontab/automatic-downloads/rss-feeds/ACS/lib/dictionaries/cif_core.dic
dictionary named 'cif_core.dic' version 2.4.2 from 2011-04-26.

Automatic conversion script
Id: cif_fix_values 3271 2015-04-21 07:52:19Z andrius 

 Adding full bibliography for 4124154--4124166.cif.
;
_cod_original_sg_symbol_H-M P-1
_cod_database_code 4124160

loop_
_symmetry_equiv_pos_as_xyz
'x, y, z'
'-x, -y, -z'

loop_
_atom_site_label
_atom_site_type_symbol
_atom_site_fract_x
_atom_site_fract_y
_atom_site_fract_z
_atom_site_U_iso_or_equiv
_atom_site_adp_type
_atom_site_occupancy
_atom_site_symmetry_multiplicity
_atom_site_calc_flag
_atom_site_refinement_flags
N1 N 0.39729(19) 0.29858(14) 0.61585(13) 0.0438(4) Uani 1 1 d .
C1 C 0.6118(2) 0.19947(16) 0.83121(14) 0.0379(4) Uani 1 1 d .
C2 C 0.6685(2) 0.15647(16) 0.69319(14) 0.0389(4) Uani 1 1 d .
C3 C 0.4697(2) 0.18705(16) 0.69091(15) 0.0416(4) Uani 1 1 d .
H3A H 0.4324 0.1107 0.6842 0.050 Uiso 1 1 calc R
C4 C 0.4155(2) 0.23027(17) 0.82516(15) 0.0417(4) Uani 1 1 d .
H4A H 0.3491 0.1769 0.8843 0.050 Uiso 1 1 calc R
C5 C 0.3169(2) 0.36807(17) 0.81009(15) 0.0421(4) Uani 1 1 d .
C6 C 0.2403(3) 0.4560(2) 0.89616(17) 0.0546(5) Uani 1 1 d .
H6A H 0.2407 0.4316 0.9781 0.066 Uiso 1 1 calc R
C7 C 0.1625(3) 0.5821(2) 0.85896(19) 0.0612(6) Uani 1 1 d .
H7A H 0.1082 0.6421 0.9163 0.073 Uiso 1 1 calc R
C8 C 0.1660(3) 0.61766(19) 0.73711(18) 0.0563(5) Uani 1 1 d .
H8A H 0.1159 0.7027 0.7131 0.068 Uiso 1 1 calc R
C9 C 0.2420(2) 0.53037(18) 0.64903(17) 0.0490(5) Uani 1 1 d .
H9A H 0.2449 0.5561 0.5669 0.059 Uiso 1 1 calc R
C10 C 0.3133(2) 0.40389(17) 0.68685(15) 0.0407(4) Uani 1 1 d .
C11 C 0.3937(2) 0.28931(17) 0.49429(15) 0.0406(4) Uani 1 1 d .
C12 C 0.2572(2) 0.36401(19) 0.44152(16) 0.0495(5) Uani 1 1 d .
H12A H 0.1630 0.4193 0.4883 0.059 Uiso 1 1 calc R
C13 C 0.2609(3) 0.35653(19) 0.32013(17) 0.0529(5) Uani 1 1 d .
H13A H 0.1709 0.4075 0.2848 0.064 Uiso 1 1 calc R
C14 C 0.3982(3) 0.27346(18) 0.25336(16) 0.0514(5) Uani 1 1 d .
C15 C 0.5303(3) 0.1941(2) 0.30292(18) 0.0568(5) Uani 1 1 d .
H15A H 0.6204 0.1356 0.2565 0.068 Uiso 1 1 calc R
C16 C 0.5269(2) 0.20286(18) 0.42408(17) 0.0506(5) Uani 1 1 d .
H16A H 0.6161 0.1495 0.4589 0.061 Uiso 1 1 calc R
F1 F 0.40188(19) 0.26827(12) 0.13352(10) 0.0785(4) Uani 1 1 d .
B3 B 0.7089(3) 0.29700(19) 0.71610(17) 0.0405(5) Uani 1 1 d .
H3 H 0.6444 0.3943 0.6825 0.049 Uiso 1 1 calc R
B4 B 0.7582(3) 0.2669(2) 0.86269(19) 0.0476(5) Uani 1 1 d .
H4 H 0.7249 0.3436 0.9243 0.057 Uiso 1 1 calc R
B5 B 0.7482(3) 0.1066(2) 0.92080(18) 0.0490(5) Uani 1 1 d .
H5 H 0.7091 0.0813 1.0194 0.059 Uiso 1 1 calc R
B6 B 0.6886(3) 0.0374(2) 0.81126(18) 0.0484(5) Uani 1 1 d .
H6 H 0.6101 -0.0335 0.8393 0.058 Uiso 1 1 calc R
B7 B 0.8608(3) 0.1876(2) 0.61457(18) 0.0489(5) Uani 1 1 d .
H7 H 0.8942 0.2130 0.5156 0.059 Uiso 1 1 calc R
B8 B 0.9262(3) 0.2560(2) 0.7240(2) 0.0547(6) Uani 1 1 d .
H8 H 1.0059 0.3262 0.6960 0.066 Uiso 1 1 calc R
B9 B 0.9530(3) 0.1384(3) 0.8497(2) 0.0586(6) Uani 1 1 d .
H9 H 1.0505 0.1326 0.9029 0.070 Uiso 1 1 calc R
B10 B 0.9074(3) -0.0020(2) 0.81847(19) 0.0575(6) Uani 1 1 d .
H10 H 0.9745 -0.0988 0.8513 0.069 Uiso 1 1 calc R
B11 B 0.8487(3) 0.0290(2) 0.67267(19) 0.0534(6) Uani 1 1 d .
H11 H 0.8739 -0.0464 0.6109 0.064 Uiso 1 1 calc R
B12 B 1.0154(3) 0.0907(3) 0.6973(2) 0.0590(6) Uani 1 1 d .
H12 H 1.1531 0.0539 0.6519 0.071 Uiso 1 1 calc R

loop_
_atom_site_aniso_label
_atom_site_aniso_U_11
_atom_site_aniso_U_22
_atom_site_aniso_U_33
_atom_site_aniso_U_23
_atom_site_aniso_U_13
_atom_site_aniso_U_12
N1 0.0462(9) 0.0452(8) 0.0409(8) -0.0059(6) -0.0191(6) -0.0034(7)
C1 0.0399(9) 0.0410(9) 0.0302(8) -0.0021(7) -0.0078(7) -0.0068(7)
C2 0.0435(10) 0.0399(9) 0.0323(8) -0.0024(7) -0.0120(7) -0.0063(7)
C3 0.0443(10) 0.0404(9) 0.0430(9) -0.0013(7) -0.0154(8) -0.0112(8)
C4 0.0386(10) 0.0478(10) 0.0382(9) 0.0016(7) -0.0082(7) -0.0132(8)
C5 0.0328(9) 0.0508(10) 0.0411(9) -0.0018(8) -0.0087(7) -0.0090(8)
C6 0.0503(11) 0.0660(13) 0.0401(10) -0.0078(9) -0.0082(8) -0.0030(10)
C7 0.0604(13) 0.0598(13) 0.0572(12) -0.0175(10) -0.0157(10) 0.0032(10)
C8 0.0589(13) 0.0474(11) 0.0605(12) -0.0077(9) -0.0204(10) -0.0020(9)
C9 0.0521(11) 0.0483(10) 0.0456(10) -0.0019(8) -0.0173(8) -0.0063(9)
C10 0.0348(9) 0.0461(10) 0.0422(9) -0.0061(7) -0.0104(7) -0.0089(7)
C11 0.0404(10) 0.0443(9) 0.0417(9) -0.0041(7) -0.0154(7) -0.0120(8)
C12 0.0443(11) 0.0577(11) 0.0463(10) -0.0082(8) -0.0157(8) -0.0056(9)
C13 0.0583(12) 0.0536(11) 0.0511(11) -0.0019(9) -0.0284(9) -0.0077(9)
C14 0.0705(13) 0.0494(11) 0.0392(10) -0.0063(8) -0.0206(9) -0.0142(10)
C15 0.0617(13) 0.0557(12) 0.0521(11) -0.0180(9) -0.0166(9) -0.0028(10)
C16 0.0510(11) 0.0522(11) 0.0509(11) -0.0122(9) -0.0246(9) -0.0009(9)
F1 0.1145(11) 0.0757(9) 0.0438(7) -0.0104(6) -0.0324(7) -0.0062(8)
B3 0.0386(11) 0.0440(11) 0.0389(10) 0.0015(8) -0.0096(8) -0.0122(9)
B4 0.0478(12) 0.0558(13) 0.0439(11) -0.0069(9) -0.0182(9) -0.0121(10)
B5 0.0516(13) 0.0558(13) 0.0331(10) 0.0011(9) -0.0139(9) -0.0015(10)
B6 0.0609(14) 0.0386(11) 0.0411(11) 0.0016(9) -0.0141(10) -0.0055(10)
B7 0.0401(12) 0.0609(13) 0.0357(10) 0.0007(9) -0.0053(8) -0.0023(10)
B8 0.0404(12) 0.0707(15) 0.0535(13) 0.0018(11) -0.0123(10) -0.0169(11)
B9 0.0439(13) 0.0824(17) 0.0484(12) -0.0051(11) -0.0214(10) -0.0045(12)
B10 0.0608(15) 0.0558(14) 0.0424(12) 0.0005(10) -0.0173(10) 0.0094(11)
B11 0.0590(14) 0.0500(12) 0.0406(11) -0.0074(9) -0.0138(10) 0.0073(10)
B12 0.0405(12) 0.0783(17) 0.0439(12) -0.0016(11) -0.0100(9) 0.0068(11)

loop_
_atom_type_symbol
_atom_type_description
_atom_type_scat_dispersion_real
_atom_type_scat_dispersion_imag
_atom_type_scat_source
C C 0.0033 0.0016 'International Tables Vol C Tables 4.2.6.8 and 6.1.1.4'
H H 0.0000 0.0000 'International Tables Vol C Tables 4.2.6.8 and 6.1.1.4'
B B 0.0013 0.0007 'International Tables Vol C Tables 4.2.6.8 and 6.1.1.4'
N N 0.0061 0.0033 'International Tables Vol C Tables 4.2.6.8 and 6.1.1.4'
F F 0.0171 0.0103 'International Tables Vol C Tables 4.2.6.8 and 6.1.1.4'

loop_
_geom_angle_atom_site_label_1
_geom_angle_atom_site_label_2
_geom_angle_atom_site_label_3
_geom_angle
C11 N1 C10 127.67(14)
C11 N1 C3 121.28(14)
C10 N1 C3 110.37(13)
C4 C1 C2 89.65(12)
C4 C1 B4 141.45(15)
C2 C1 B4 112.14(13)
C4 C1 B5 138.68(15)
C2 C1 B5 112.08(13)
B4 C1 B5 63.09(12)
C4 C1 B6 103.78(14)
C2 C1 B6 62.06(10)
B4 C1 B6 114.42(14)
B5 C1 B6 62.07(12)
C4 C1 B3 107.07(12)
C2 C1 B3 61.61(10)
B4 C1 B3 62.22(11)
B5 C1 B3 114.14(14)
B6 C1 B3 114.19(13)
C3 C2 C1 88.94(12)
C3 C2 B7 142.53(14)
C1 C2 B7 112.78(14)
C3 C2 B11 138.14(16)
C1 C2 B11 112.31(13)
B7 C2 B11 62.67(13)
C3 C2 B3 107.37(13)
C1 C2 B3 62.46(10)
B7 C2 B3 62.44(12)
B11 C2 B3 114.39(15)
C3 C2 B6 102.92(14)
C1 C2 B6 61.98(11)
B7 C2 B6 114.12(14)
B11 C2 B6 62.07(12)
B3 C2 B6 114.82(13)
N1 C3 C2 118.54(14)
N1 C3 C4 105.62(13)
C2 C3 C4 90.72(12)
C5 C4 C1 118.53(15)
C5 C4 C3 103.27(13)
C1 C4 C3 90.68(12)
C6 C5 C10 120.62(17)
C6 C5 C4 129.53(16)
C10 C5 C4 109.83(15)
C5 C6 C7 119.11(18)
C8 C7 C6 119.86(19)
C7 C8 C9 121.89(18)
C10 C9 C8 118.13(17)
C9 C10 C5 120.26(17)
C9 C10 N1 128.81(16)
C5 C10 N1 110.83(15)
C16 C11 C12 118.12(16)
C16 C11 N1 119.92(15)
C12 C11 N1 121.95(16)
C13 C12 C11 120.61(18)
C14 C13 C12 119.06(17)
C13 C14 F1 118.59(17)
C13 C14 C15 122.26(17)
F1 C14 C15 119.14(18)
C14 C15 C16 118.41(18)
C11 C16 C15 121.41(17)
C2 B3 B8 105.23(15)
C2 B3 C1 55.92(10)
B8 B3 C1 105.20(14)
C2 B3 B7 58.23(11)
B8 B3 B7 61.64(13)
C1 B3 B7 104.09(14)
C2 B3 B4 104.05(13)
B8 B3 B4 61.98(12)
C1 B3 B4 57.97(11)
B7 B3 B4 110.72(14)
C1 B4 B3 59.81(10)
C1 B4 B5 58.85(11)
B3 B4 B5 108.73(15)
C1 B4 B9 103.33(16)
B3 B4 B9 105.83(15)
B5 B4 B9 59.42(13)
C1 B4 B8 103.41(14)
B3 B4 B8 57.81(11)
B5 B4 B8 107.33(16)
B9 B4 B8 59.47(13)
C1 B5 B9 103.49(14)
C1 B5 B6 59.25(11)
B9 B5 B6 106.17(15)
C1 B5 B4 58.06(11)
B9 B5 B4 60.40(13)
B6 B5 B4 107.97(13)
C1 B5 B10 103.64(13)
B9 B5 B10 59.63(14)
B6 B5 B10 58.38(13)
B4 B5 B10 108.15(16)
C1 B6 C2 55.97(10)
C1 B6 B10 105.54(16)
C2 B6 B10 105.40(16)
C1 B6 B11 104.52(15)
C2 B6 B11 58.50(11)
B10 B6 B11 61.62(13)
C1 B6 B5 58.68(11)
C2 B6 B5 104.43(15)
B10 B6 B5 61.42(13)
B11 B6 B5 110.51(18)
C2 B7 B3 59.33(11)
C2 B7 B11 58.92(12)
B3 B7 B11 108.75(14)
C2 B7 B12 103.88(15)
B3 B7 B12 106.44(15)
B11 B7 B12 60.06(14)
C2 B7 B8 103.29(14)
B3 B7 B8 58.01(12)
B11 B7 B8 107.98(15)
B12 B7 B8 59.80(14)
B3 B8 B12 108.10(17)
B3 B8 B9 108.06(16)
B12 B8 B9 60.25(13)
B3 B8 B7 60.35(12)
B12 B8 B7 59.55(13)
B9 B8 B7 107.81(17)
B3 B8 B4 60.21(11)
B12 B8 B4 108.21(17)
B9 B8 B4 59.86(12)
B7 B8 B4 108.32(15)
B5 B9 B10 60.79(14)
B5 B9 B8 108.89(15)
B10 B9 B8 108.31(16)
B5 B9 B12 108.69(17)
B10 B9 B12 59.95(14)
B8 B9 B12 59.78(13)
B5 B9 B4 60.18(12)
B10 B9 B4 108.90(16)
B8 B9 B4 60.67(12)
B12 B9 B4 108.49(14)
B6 B10 B9 107.57(16)
B6 B10 B12 107.56(14)
B9 B10 B12 60.43(14)
B6 B10 B5 60.20(13)
B9 B10 B5 59.58(13)
B12 B10 B5 108.11(16)
B6 B10 B11 60.04(12)
B9 B10 B11 107.88(16)
B12 B10 B11 59.51(13)
B5 B10 B11 108.30(15)
C2 B11 B6 59.43(11)
C2 B11 B7 58.41(11)
B6 B11 B7 108.44(15)
C2 B11 B12 103.48(16)
B6 B11 B12 106.36(16)
B7 B11 B12 60.04(13)
C2 B11 B10 103.60(14)
B6 B11 B10 58.34(12)
B7 B11 B10 108.01(17)
B12 B11 B10 59.71(13)
B7 B12 B11 59.90(13)
B7 B12 B10 108.75(17)
B11 B12 B10 60.78(14)
B7 B12 B8 60.65(13)
B11 B12 B8 108.53(15)
B10 B12 B8 108.20(16)
B7 B12 B9 108.46(16)
B11 B12 B9 108.25(16)
B10 B12 B9 59.62(14)
B8 B12 B9 59.97(13)

loop_
_geom_bond_atom_site_label_1
_geom_bond_atom_site_label_2
_geom_bond_distance
N1 C11 1.408(2)
N1 C10 1.409(2)
N1 C3 1.446(2)
C1 C4 1.563(2)
C1 C2 1.619(2)
C1 B4 1.700(3)
C1 B5 1.714(2)
C1 B6 1.724(3)
C1 B3 1.733(2)
C2 C3 1.572(2)
C2 B7 1.700(3)
C2 B11 1.709(3)
C2 B3 1.719(3)
C2 B6 1.726(2)
C3 C4 1.580(2)
C4 C5 1.496(2)
C5 C6 1.376(3)
C5 C10 1.402(2)
C6 C7 1.391(3)
C7 C8 1.376(3)
C8 C9 1.387(3)
C9 C10 1.384(2)
C11 C16 1.384(3)
C11 C12 1.397(2)
C12 C13 1.386(2)
C13 C14 1.362(3)
C14 F1 1.363(2)
C14 C15 1.367(3)
C15 C16 1.387(3)
B3 B8 1.730(3)
B3 B7 1.772(3)
B3 B4 1.774(3)
B4 B5 1.786(3)
B4 B9 1.790(3)
B4 B8 1.804(3)
B5 B9 1.772(3)
B5 B6 1.773(3)
B5 B10 1.794(3)
B6 B10 1.740(3)
B6 B11 1.771(3)
B7 B11 1.773(3)
B7 B12 1.775(3)
B7 B8 1.795(3)
B8 B12 1.779(4)
B8 B9 1.783(3)
B9 B10 1.773(4)
B9 B12 1.788(3)
B10 B12 1.779(4)
B10 B11 1.798(3)
B11 B12 1.775(4)
